data_4084632
loop_
_publ_author_name
'Vabre, Boris'
'Deschamps, F\'elix'
'Zargarian, Davit'

_publ_section_title
;
 Ortho Derivatization of Phenols through C--H Nickelation: Synthesis,
 Characterization, and Reactivities of Ortho-Nickelated Phosphinite
 Complexes
;
_journal_issue 22
_journal_name_full Organometallics
_journal_page_first 6623
_journal_paper_doi 10.1021/om500938u
_journal_volume 33
_journal_year 2014
_chemical_compound_source 'Synthesized by the authors. See text'
_chemical_formula_moiety 'C26 H42 Br2 Ni O4 P2'
_chemical_formula_sum 'C26 H42 Br2 Ni O4 P2'
_chemical_formula_weight 699.06
_chemical_name_systematic
;
 ?
;
_space_group_crystal_system triclinic
_space_group_IT_number 2
_space_group_name_Hall '-P 1'
_space_group_name_H-M_alt 'P -1'
_symmetry_space_group_name_Hall '-P 1'
_symmetry_space_group_name_H-M 'P -1'
_atom_sites_solution_hydrogens geom
_audit_creation_date 2014-07-08
_audit_creation_method
;
Olex2 1.2
(compiled 2014.06.27 svn.r2953 for OlexSys, GUI svn.r4855)
;
_cell_angle_alpha 102.066(1)
_cell_angle_beta 96.868(1)
_cell_angle_gamma 96.906(1)
_cell_formula_units_Z 2
_cell_length_a 9.0321(2)
_cell_length_b 11.0400(3)
_cell_length_c 15.7000(4)
_cell_measurement_reflns_used 9595
_cell_measurement_temperature 100
_cell_measurement_theta_max 70.72
_cell_measurement_theta_min 4.14
_cell_volume 1502.84(7)
_computing_cell_refinement 'SAINT V7.68A(Bruker AXS, )'
_computing_data_collection 'APEX2 (Bruker AXS, 0)'
_computing_data_reduction 'SAINT V7.68A(Bruker AXS, )'
_computing_molecular_graphics 'Olex2 (Dolomanov et al., 2009)'
_computing_publication_material 'Olex2 (Dolomanov et al., 2009)'
_computing_structure_refinement 'SHELXL-2012 (Sheldrick, 2008)'
_computing_structure_solution 'SHELXS97 (Sheldrick, 2008)'
_diffrn_ambient_temperature 100
_diffrn_detector_area_resol_mean 8.3
_diffrn_measured_fraction_theta_full 0.975
_diffrn_measured_fraction_theta_max 0.966
_diffrn_measurement_device_type 'Bruker APEX II'
_diffrn_measurement_method \w
_diffrn_radiation_type CuK\a
_diffrn_radiation_wavelength 1.54178
_diffrn_reflns_av_R_equivalents 0.026
_diffrn_reflns_av_unetI/netI 0.0097
_diffrn_reflns_Laue_measured_fraction_full 0.975
_diffrn_reflns_Laue_measured_fraction_max 0.966
_diffrn_reflns_limit_h_max 11
_diffrn_reflns_limit_h_min -11
_diffrn_reflns_limit_k_max 12
_diffrn_reflns_limit_k_min -13
_diffrn_reflns_limit_l_max 19
_diffrn_reflns_limit_l_min -19
_diffrn_reflns_number 79263
_diffrn_reflns_point_group_measured_fraction_full 0.975
_diffrn_reflns_point_group_measured_fraction_max 0.966
_diffrn_reflns_theta_full 67.679
_diffrn_reflns_theta_max 71.175
_diffrn_reflns_theta_min 2.911
_exptl_absorpt_coefficient_mu 5.283
_exptl_absorpt_correction_T_max 0.1209
_exptl_absorpt_correction_T_min 0.1112
_exptl_absorpt_correction_type multi-scan
_exptl_absorpt_process_details 'Sadabs (Sheldrick, 2008)'
_exptl_crystal_colour red
_exptl_crystal_density_diffrn 1.545
_exptl_crystal_description block
_exptl_crystal_F_000 716
_exptl_crystal_size_max 0.9
_exptl_crystal_size_mid 0.6
_exptl_crystal_size_min 0.4
_refine_diff_density_max 1.808
_refine_diff_density_min -0.406
_refine_diff_density_rms 0.112
_refine_ls_extinction_method none
_refine_ls_goodness_of_fit_ref 1.197
_refine_ls_hydrogen_treatment constr
_refine_ls_matrix_type full
_refine_ls_number_parameters 329
_refine_ls_number_reflns 5630
_refine_ls_number_restraints 0
_refine_ls_restrained_S_all 1.197
_refine_ls_R_factor_all 0.0404
_refine_ls_R_factor_gt 0.0403
_refine_ls_shift/su_max 0.000
_refine_ls_shift/su_mean 0.000
_refine_ls_structure_factor_coef Fsqd
_refine_ls_weighting_details
;
 w=1/[\s^2^(Fo^2^)+(0.0403P)^2^+5.9162P]
 where P=(Fo^2^+2Fc^2^)/3
;
_refine_ls_weighting_scheme calc
_refine_ls_wR_factor_gt 0.1067
_refine_ls_wR_factor_ref 0.1067
_reflns_Friedel_coverage 0.000
_reflns_number_gt 5606
_reflns_number_total 5630
_cod_data_source_file om500938u_si_002.cif
_cod_data_source_block BORS97
_cod_depositor_comments 'Adding full bibliography for 4084629--4084634.cif.'
_cod_database_code 4084632
_shelx_space_group_comment
;
The symmetry employed for this shelxl refinement is uniquely defined
by the following loop, which should always be used as a source of
symmetry information in preference to the above space-group names.
They are only intended as comments.
;
_shelx_estimated_absorpt_t_max 0.226
_shelx_estimated_absorpt_t_min 0.087
_olex2_refinement_description
;
1. Fixed Uiso
 At 1.2 times of:
  All C(H) groups
 At 1.5 times of:
  All C(H,H,H) groups
2.a Ternary CH refined with riding coordinates:
 C213(H213), C210(H210), C110(H110), C113(H113)
2.b Aromatic/amide H refined with riding coordinates:
 C22(H22), C23(H23), C25(H25), C26(H26), C16(H16), C15(H15), C13(H13), C12(H12)
2.c Idealised Me refined as rotating group:
 C215(H21A,H21B,H21C), C214(H21D,H21E,H21F), C211(H21G,H21H,H21I), C212(H21J,
 H21K,H21L), C27(H27A,H27B,H27C), C111(H11A,H11B,H11C), C112(H11D,H11E,H11F),
 C115(H11G,H11H,H11I), C114(H11J,H11K,H11L), C17(H17A,H17B,H17C)
;
_olex2_submission_special_instructions 'No special instructions were received'

loop_
_space_group_symop_operation_xyz
'x, y, z'
'-x, -y, -z'

loop_
_atom_site_label
_atom_site_type_symbol
_atom_site_fract_x
_atom_site_fract_y
_atom_site_fract_z
_atom_site_U_iso_or_equiv
_atom_site_adp_type
_atom_site_occupancy
_atom_site_site_symmetry_order
_atom_site_calc_flag
_atom_site_refinement_flags_posn
_atom_site_refinement_flags_adp
_atom_site_refinement_flags_occupancy
Br21 Br -0.20559(4) -0.01897(4) -0.10566(2) 0.02010(11) Uani 1 1 d . . .
Ni21 Ni 0.0000 0.0000 0.0000 0.01369(19) Uani 1 2 d S T P
P21 P -0.07400(10) 0.17156(9) 0.07541(6) 0.01443(19) Uani 1 1 d . . .
O22 O 0.5422(3) 0.5976(3) 0.13039(19) 0.0285(6) Uani 1 1 d . . .
O21 O 0.0464(3) 0.2682(3) 0.15547(16) 0.0192(5) Uani 1 1 d . . .
C21 C 0.1708(4) 0.3477(4) 0.1466(2) 0.0177(7) Uani 1 1 d . . .
C22 C 0.2087(4) 0.4577(4) 0.2105(2) 0.0190(8) Uani 1 1 d . . .
H22 H 0.1497 0.4744 0.2566 0.023 Uiso 1 1 calc R . .
C23 C 0.3325(4) 0.5446(4) 0.2079(2) 0.0206(8) Uani 1 1 d . . .
H23 H 0.3583 0.6202 0.2520 0.025 Uiso 1 1 calc R . .
C24 C 0.4181(4) 0.5191(4) 0.1399(3) 0.0212(8) Uani 1 1 d . . .
C25 C 0.3809(4) 0.4080(4) 0.0766(2) 0.0201(8) Uani 1 1 d . . .
H25 H 0.4403 0.3906 0.0307 0.024 Uiso 1 1 calc R . .
C26 C 0.2575(4) 0.3220(4) 0.0798(2) 0.0196(8) Uani 1 1 d . . .
H26 H 0.2324 0.2459 0.0362 0.024 Uiso 1 1 calc R . .
C215 C -0.0641(5) 0.3144(4) -0.0539(3) 0.0248(8) Uani 1 1 d . . .
H21A H -0.1235 0.3549 -0.0931 0.037 Uiso 1 1 calc GR . .
H21B H -0.0333 0.2396 -0.0887 0.037 Uiso 1 1 calc GR . .
H21C H 0.0257 0.3728 -0.0228 0.037 Uiso 1 1 calc GR . .
C213 C -0.1603(5) 0.2762(4) 0.0135(3) 0.0212(8) Uani 1 1 d . . .
H213 H -0.2570 0.2273 -0.0210 0.025 Uiso 1 1 calc R . .
C214 C -0.2016(5) 0.3908(4) 0.0732(3) 0.0289(9) Uani 1 1 d . . .
H21D H -0.1111 0.4378 0.1124 0.043 Uiso 1 1 calc GR . .
H21E H -0.2764 0.3639 0.1085 0.043 Uiso 1 1 calc GR . .
H21F H -0.2440 0.4445 0.0372 0.043 Uiso 1 1 calc GR . .
C210 C -0.2100(4) 0.1319(4) 0.1477(2) 0.0178(7) Uani 1 1 d . . .
H210 H -0.2196 0.2118 0.1891 0.021 Uiso 1 1 calc R . .
C211 C -0.1484(5) 0.0467(5) 0.2036(3) 0.0303(10) Uani 1 1 d . . .
H21G H -0.2172 0.0327 0.2456 0.045 Uiso 1 1 calc GR . .
H21H H -0.0488 0.0862 0.2358 0.045 Uiso 1 1 calc GR . .
H21I H -0.1397 -0.0338 0.1654 0.045 Uiso 1 1 calc GR . .
C212 C -0.3680(5) 0.0760(5) 0.0987(3) 0.0331(10) Uani 1 1 d . . .
H21J H -0.3633 -0.0027 0.0572 0.050 Uiso 1 1 calc GR . .
H21K H -0.4072 0.1352 0.0664 0.050 Uiso 1 1 calc GR . .
H21L H -0.4348 0.0598 0.1412 0.050 Uiso 1 1 calc GR . .
C27 C 0.5671(7) 0.7215(5) 0.1813(4) 0.0478(14) Uani 1 1 d . . .
H27A H 0.4798 0.7628 0.1679 0.072 Uiso 1 1 calc GR . .
H27B H 0.6575 0.7675 0.1675 0.072 Uiso 1 1 calc GR . .
H27C H 0.5813 0.7204 0.2440 0.072 Uiso 1 1 calc GR . .
Br11 Br 0.65408(4) -0.05952(4) 0.39725(2) 0.01778(11) Uani 1 1 d . . .
Ni11 Ni 0.5000 0.0000 0.5000 0.01152(18) Uani 1 2 d S T P
P11 P 0.38977(10) 0.11518(8) 0.41659(5) 0.01234(18) Uani 1 1 d . . .
O11 O 0.4732(3) 0.1511(2) 0.33582(16) 0.0150(5) Uani 1 1 d . . .
O12 O 0.9402(4) 0.5414(3) 0.3717(2) 0.0343(7) Uani 1 1 d . . .
C11 C 0.5933(4) 0.2480(3) 0.3460(2) 0.0164(7) Uani 1 1 d . . .
C16 C 0.5793(4) 0.3287(3) 0.2896(2) 0.0182(7) Uani 1 1 d . . .
H16 H 0.4918 0.3165 0.2469 0.022 Uiso 1 1 calc R . .
C15 C 0.6946(5) 0.4279(4) 0.2961(3) 0.0236(8) Uani 1 1 d . . .
H15 H 0.6857 0.4835 0.2576 0.028 Uiso 1 1 calc R . .
C14 C 0.8215(5) 0.4453(4) 0.3584(3) 0.0245(8) Uani 1 1 d . . .
C13 C 0.8361(4) 0.3625(4) 0.4144(3) 0.0248(8) Uani 1 1 d . . .
H13 H 0.9240 0.3740 0.4568 0.030 Uiso 1 1 calc R . .
C12 C 0.7217(4) 0.2637(4) 0.4077(3) 0.0211(8) Uani 1 1 d . . .
H12 H 0.7312 0.2069 0.4452 0.025 Uiso 1 1 calc R . .
C110 C 0.3311(4) 0.2625(4) 0.4710(2) 0.0186(7) Uani 1 1 d . . .
H110 H 0.2522 0.2386 0.5065 0.022 Uiso 1 1 calc R . .
C111 C 0.4592(5) 0.3482(4) 0.5366(3) 0.0249(8) Uani 1 1 d . . .
H11A H 0.5336 0.3837 0.5044 0.037 Uiso 1 1 calc GR . .
H11B H 0.5078 0.2997 0.5745 0.037 Uiso 1 1 calc GR . .
H11C H 0.4184 0.4161 0.5729 0.037 Uiso 1 1 calc GR . .
C112 C 0.2560(5) 0.3310(4) 0.4060(3) 0.0250(9) Uani 1 1 d . . .
H11D H 0.2253 0.4073 0.4388 0.038 Uiso 1 1 calc GR . .
H11E H 0.1670 0.2762 0.3702 0.038 Uiso 1 1 calc GR . .
H11F H 0.3276 0.3532 0.3676 0.038 Uiso 1 1 calc GR . .
C113 C 0.2196(4) 0.0210(4) 0.3472(2) 0.0167(7) Uani 1 1 d . . .
H113 H 0.1897 0.0656 0.3000 0.020 Uiso 1 1 calc R . .
C115 C 0.0859(4) 0.0056(4) 0.3966(3) 0.0249(9) Uani 1 1 d . . .
H11G H -0.0004 -0.0461 0.3561 0.037 Uiso 1 1 calc GR . .
H11H H 0.0592 0.0881 0.4205 0.037 Uiso 1 1 calc GR . .
H11I H 0.1127 -0.0351 0.4449 0.037 Uiso 1 1 calc GR . .
C114 C 0.2547(5) -0.1069(4) 0.3018(3) 0.0241(8) Uani 1 1 d . . .
H11J H 0.2765 -0.1558 0.3459 0.036 Uiso 1 1 calc GR . .
H11K H 0.3426 -0.0950 0.2717 0.036 Uiso 1 1 calc GR . .
H11L H 0.1676 -0.1515 0.2587 0.036 Uiso 1 1 calc GR . .
C17 C 0.9196(6) 0.6382(4) 0.3262(4) 0.0382(11) Uani 1 1 d . . .
H17A H 0.9116 0.6043 0.2627 0.057 Uiso 1 1 calc GR . .
H17B H 1.0059 0.7054 0.3454 0.057 Uiso 1 1 calc GR . .
H17C H 0.8270 0.6717 0.3391 0.057 Uiso 1 1 calc GR . .

loop_
_atom_site_aniso_label
_atom_site_aniso_U_11
_atom_site_aniso_U_22
_atom_site_aniso_U_33
_atom_site_aniso_U_23
_atom_site_aniso_U_13
_atom_site_aniso_U_12
Br21 0.0186(2) 0.0223(2) 0.01750(19) 0.00342(15) -0.00299(14) 0.00347(15)
Ni21 0.0138(4) 0.0152(4) 0.0117(4) 0.0033(3) 0.0003(3) 0.0021(3)
P21 0.0148(4) 0.0152(4) 0.0135(4) 0.0041(3) 0.0016(3) 0.0018(3)
O22 0.0309(16) 0.0209(15) 0.0291(15) -0.0004(12) 0.0089(12) -0.0079(12)
O21 0.0203(13) 0.0222(14) 0.0156(12) 0.0044(10) 0.0046(10) 0.0031(11)
C21 0.0179(17) 0.0175(19) 0.0173(17) 0.0051(14) -0.0013(14) 0.0028(14)
C22 0.0224(19) 0.0203(19) 0.0140(17) 0.0035(14) 0.0009(14) 0.0049(15)
C23 0.026(2) 0.0158(19) 0.0177(18) 0.0006(14) -0.0002(15) 0.0006(15)
C24 0.0209(19) 0.021(2) 0.0215(19) 0.0081(15) 0.0006(15) -0.0011(15)
C25 0.0235(19) 0.020(2) 0.0183(18) 0.0071(15) 0.0052(15) 0.0026(15)
C26 0.0240(19) 0.0152(18) 0.0172(18) 0.0004(14) 0.0021(15) -0.0004(15)
C215 0.031(2) 0.024(2) 0.0213(19) 0.0114(16) 0.0021(16) 0.0039(17)
C213 0.0247(19) 0.020(2) 0.0206(19) 0.0082(15) 0.0015(15) 0.0054(16)
C214 0.038(2) 0.025(2) 0.027(2) 0.0095(17) 0.0060(18) 0.0130(19)
C210 0.0160(17) 0.022(2) 0.0155(17) 0.0041(14) 0.0046(14) 0.0022(15)
C211 0.025(2) 0.042(3) 0.031(2) 0.021(2) 0.0117(17) 0.0062(19)
C212 0.018(2) 0.053(3) 0.026(2) 0.010(2) 0.0030(16) -0.0017(19)
C27 0.054(3) 0.027(3) 0.052(3) -0.010(2) 0.022(3) -0.015(2)
Br11 0.0208(2) 0.0209(2) 0.01530(19) 0.00722(14) 0.00784(14) 0.00717(15)
Ni11 0.0130(4) 0.0133(4) 0.0096(4) 0.0045(3) 0.0027(3) 0.0025(3)
P11 0.0128(4) 0.0133(4) 0.0118(4) 0.0049(3) 0.0020(3) 0.0014(3)
O11 0.0139(12) 0.0162(13) 0.0148(12) 0.0057(10) 0.0011(9) -0.0008(10)
O12 0.0279(16) 0.0258(17) 0.0472(19) 0.0094(14) 0.0084(14) -0.0092(13)
C11 0.0168(17) 0.0151(18) 0.0177(17) 0.0027(14) 0.0076(14) 0.0013(14)
C16 0.0229(19) 0.0169(19) 0.0158(17) 0.0029(14) 0.0063(14) 0.0047(15)
C15 0.035(2) 0.019(2) 0.0204(19) 0.0060(15) 0.0142(16) 0.0071(17)
C14 0.024(2) 0.017(2) 0.031(2) 0.0003(16) 0.0130(17) -0.0035(16)
C13 0.0176(19) 0.024(2) 0.031(2) 0.0036(16) 0.0006(16) -0.0001(16)
C12 0.0226(19) 0.0171(19) 0.0250(19) 0.0095(15) 0.0031(15) 0.0009(15)
C110 0.0230(19) 0.0174(19) 0.0187(18) 0.0072(14) 0.0075(15) 0.0065(15)
C111 0.035(2) 0.0146(19) 0.024(2) 0.0018(15) 0.0067(17) 0.0043(17)
C112 0.031(2) 0.022(2) 0.029(2) 0.0123(17) 0.0112(17) 0.0123(17)
C113 0.0135(16) 0.0206(19) 0.0151(17) 0.0062(14) -0.0006(13) -0.0023(14)
C115 0.0145(18) 0.037(2) 0.024(2) 0.0116(17) 0.0034(15) -0.0023(16)
C114 0.025(2) 0.022(2) 0.0196(19) -0.0004(15) -0.0036(15) -0.0038(16)
C17 0.045(3) 0.020(2) 0.050(3) 0.009(2) 0.017(2) -0.009(2)

loop_
_atom_type_symbol
_atom_type_description
_atom_type_scat_dispersion_real
_atom_type_scat_dispersion_imag
_atom_type_scat_source
C C 0.0181 0.0091 'International Tables Vol C Tables 4.2.6.8 and 6.1.1.4'
H H 0.0000 0.0000 'International Tables Vol C Tables 4.2.6.8 and 6.1.1.4'
Br Br -0.6763 1.2805 'International Tables Vol C Tables 4.2.6.8 and 6.1.1.4'
Ni Ni -3.0029 0.5091 'International Tables Vol C Tables 4.2.6.8 and 6.1.1.4'
O O 0.0492 0.0322 'International Tables Vol C Tables 4.2.6.8 and 6.1.1.4'
P P 0.2955 0.4335 'International Tables Vol C Tables 4.2.6.8 and 6.1.1.4'

loop_
_geom_angle_atom_site_label_1
_geom_angle_atom_site_label_2
_geom_angle_atom_site_label_3
_geom_angle_site_symmetry_1
_geom_angle_site_symmetry_3
_geom_angle
_geom_angle_publ_flag
Br21 Ni21 Br21 . 2 180.000(15 y
P21 Ni21 Br21 . 2 91.40(2) y
P21 Ni21 Br21 2 . 91.40(2) y
P21 Ni21 Br21 . . 88.60(2) y
P21 Ni21 Br21 2 2 88.60(2) y
P21 Ni21 P21 2 . 180.0 y
O21 P21 Ni21 . . 119.23(10) y
O21 P21 C213 . . 103.89(16) y
O21 P21 C210 . . 94.95(15) y
C213 P21 Ni21 . . 118.45(13) y
C213 P21 C210 . . 105.76(18) y
C210 P21 Ni21 . . 111.40(13) y
C24 O22 C27 . . 117.8(3) y
C21 O21 P21 . . 127.0(2) y
O21 C21 C22 . . 115.9(3) y
O21 C21 C26 . . 124.1(3) y
C22 C21 C26 . . 120.0(4) y
C21 C22 H22 . . 119.7 ?
C21 C22 C23 . . 120.6(4) y
C23 C22 H22 . . 119.7 ?
C22 C23 H23 . . 120.4 ?
C24 C23 C22 . . 119.1(3) y
C24 C23 H23 . . 120.4 ?
O22 C24 C23 . . 124.4(4) y
O22 C24 C25 . . 115.6(3) y
C25 C24 C23 . . 120.1(4) y
C24 C25 H25 . . 119.8 ?
C24 C25 C26 . . 120.3(4) y
C26 C25 H25 . . 119.8 ?
C21 C26 C25 . . 119.8(3) y
C21 C26 H26 . . 120.1 ?
C25 C26 H26 . . 120.1 ?
H21A C215 H21B . . 109.5 ?
H21A C215 H21C . . 109.5 ?
H21B C215 H21C . . 109.5 ?
C213 C215 H21A . . 109.5 ?
C213 C215 H21B . . 109.5 ?
C213 C215 H21C . . 109.5 ?
P21 C213 H213 . . 106.5 ?
C215 C213 P21 . . 112.9(3) y
C215 C213 H213 . . 106.5 ?
C214 C213 P21 . . 112.8(3) y
C214 C213 C215 . . 111.1(3) y
C214 C213 H213 . . 106.5 ?
C213 C214 H21D . . 109.5 ?
C213 C214 H21E . . 109.5 ?
C213 C214 H21F . . 109.5 ?
H21D C214 H21E . . 109.5 ?
H21D C214 H21F . . 109.5 ?
H21E C214 H21F . . 109.5 ?
P21 C210 H210 . . 107.0 ?
C211 C210 P21 . . 110.2(3) y
C211 C210 H210 . . 107.0 ?
C211 C210 C212 . . 111.3(4) y
C212 C210 P21 . . 113.9(3) y
C212 C210 H210 . . 107.0 ?
C210 C211 H21G . . 109.5 ?
C210 C211 H21H . . 109.5 ?
C210 C211 H21I . . 109.5 ?
H21G C211 H21H . . 109.5 ?
H21G C211 H21I . . 109.5 ?
H21H C211 H21I . . 109.5 ?
C210 C212 H21J . . 109.5 ?
C210 C212 H21K . . 109.5 ?
C210 C212 H21L . . 109.5 ?
H21J C212 H21K . . 109.5 ?
H21J C212 H21L . . 109.5 ?
H21K C212 H21L . . 109.5 ?
O22 C27 H27A . . 109.5 ?
O22 C27 H27B . . 109.5 ?
O22 C27 H27C . . 109.5 ?
H27A C27 H27B . . 109.5 ?
H27A C27 H27C . . 109.5 ?
H27B C27 H27C . . 109.5 ?
Br11 Ni11 Br11 . 2_656 180.0 y
P11 Ni11 Br11 2_656 . 88.60(2) y
P11 Ni11 Br11 . 2_656 88.60(2) y
P11 Ni11 Br11 . . 91.40(2) y
P11 Ni11 Br11 2_656 2_656 91.40(2) y
P11 Ni11 P11 2_656 . 180.0 y
O11 P11 Ni11 . . 118.56(10) y
O11 P11 C110 . . 104.47(15) y
O11 P11 C113 . . 96.52(14) y
C110 P11 Ni11 . . 118.88(12) y
C113 P11 Ni11 . . 109.61(12) y
C113 P11 C110 . . 105.94(17) y
C11 O11 P11 . . 124.8(2) y
C14 O12 C17 . . 116.6(4) y
C16 C11 O11 . . 116.3(3) y
C12 C11 O11 . . 123.0(3) y
C12 C11 C16 . . 120.7(3) y
C11 C16 H16 . . 120.2 ?
C11 C16 C15 . . 119.6(4) y
C15 C16 H16 . . 120.2 ?
C16 C15 H15 . . 120.0 ?
C14 C15 C16 . . 120.0(4) y
C14 C15 H15 . . 120.0 ?
O12 C14 C15 . . 124.8(4) y
O12 C14 C13 . . 115.0(4) y
C15 C14 C13 . . 120.3(4) y
C14 C13 H13 . . 120.2 ?
C12 C13 C14 . . 119.7(4) y
C12 C13 H13 . . 120.2 ?
C11 C12 H12 . . 120.1 ?
C13 C12 C11 . . 119.9(4) y
C13 C12 H12 . . 120.1 ?
P11 C110 H110 . . 106.2 ?
C111 C110 P11 . . 112.3(3) y
C111 C110 H110 . . 106.2 ?
C111 C110 C112 . . 112.2(3) y
C112 C110 P11 . . 113.3(3) y
C112 C110 H110 . . 106.2 ?
C110 C111 H11A . . 109.5 ?
C110 C111 H11B . . 109.5 ?
C110 C111 H11C . . 109.5 ?
H11A C111 H11B . . 109.5 ?
H11A C111 H11C . . 109.5 ?
H11B C111 H11C . . 109.5 ?
C110 C112 H11D . . 109.5 ?
C110 C112 H11E . . 109.5 ?
C110 C112 H11F . . 109.5 ?
H11D C112 H11E . . 109.5 ?
H11D C112 H11F . . 109.5 ?
H11E C112 H11F . . 109.5 ?
P11 C113 H113 . . 107.3 ?
C115 C113 P11 . . 113.7(3) y
C115 C113 H113 . . 107.3 ?
C115 C113 C114 . . 110.7(3) y
C114 C113 P11 . . 110.2(3) y
C114 C113 H113 . . 107.3 ?
C113 C115 H11G . . 109.5 ?
C113 C115 H11H . . 109.5 ?
C113 C115 H11I . . 109.5 ?
H11G C115 H11H . . 109.5 ?
H11G C115 H11I . . 109.5 ?
H11H C115 H11I . . 109.5 ?
C113 C114 H11J . . 109.5 ?
C113 C114 H11K . . 109.5 ?
C113 C114 H11L . . 109.5 ?
H11J C114 H11K . . 109.5 ?
H11J C114 H11L . . 109.5 ?
H11K C114 H11L . . 109.5 ?
O12 C17 H17A . . 109.5 ?
O12 C17 H17B . . 109.5 ?
O12 C17 H17C . . 109.5 ?
H17A C17 H17B . . 109.5 ?
H17A C17 H17C . . 109.5 ?
H17B C17 H17C . . 109.5 ?

loop_
_geom_bond_atom_site_label_1
_geom_bond_atom_site_label_2
_geom_bond_site_symmetry_2
_geom_bond_distance
_geom_bond_publ_flag
Br21 Ni21 . 2.2953(4) y
Ni21 Br21 2 2.2953(4) y
Ni21 P21 . 2.2343(9) y
Ni21 P21 2 2.2343(9) y
P21 O21 . 1.654(3) y
P21 C213 . 1.842(4) y
P21 C210 . 1.844(4) y
O22 C24 . 1.375(5) y
O22 C27 . 1.409(5) y
O21 C21 . 1.379(5) y
C21 C22 . 1.381(5) y
C21 C26 . 1.385(5) y
C22 H22 . 0.9500 ?
C22 C23 . 1.393(6) y
C23 H23 . 0.9500 ?
C23 C24 . 1.393(6) y
C24 C25 . 1.384(6) y
C25 H25 . 0.9500 ?
C25 C26 . 1.388(5) y
C26 H26 . 0.9500 ?
C215 H21A . 0.9800 ?
C215 H21B . 0.9800 ?
C215 H21C . 0.9800 ?
C215 C213 . 1.539(5) y
C213 H213 . 1.0000 ?
C213 C214 . 1.523(6) y
C214 H21D . 0.9800 ?
C214 H21E . 0.9800 ?
C214 H21F . 0.9800 ?
C210 H210 . 1.0000 ?
C210 C211 . 1.523(5) y
C210 C212 . 1.528(5) y
C211 H21G . 0.9800 ?
C211 H21H . 0.9800 ?
C211 H21I . 0.9800 ?
C212 H21J . 0.9800 ?
C212 H21K . 0.9800 ?
C212 H21L . 0.9800 ?
C27 H27A . 0.9800 ?
C27 H27B . 0.9800 ?
C27 H27C . 0.9800 ?
Br11 Ni11 . 2.2989(3) y
Ni11 Br11 2_656 2.2989(3) y
Ni11 P11 2_656 2.2387(8) y
Ni11 P11 . 2.2387(8) y
P11 O11 . 1.643(3) y
P11 C110 . 1.841(4) y
P11 C113 . 1.836(4) y
O11 C11 . 1.398(4) y
O12 C14 . 1.379(5) y
O12 C17 . 1.422(6) y
C11 C16 . 1.387(5) y
C11 C12 . 1.387(5) y
C16 H16 . 0.9500 ?
C16 C15 . 1.396(6) y
C15 H15 . 0.9500 ?
C15 C14 . 1.382(6) y
C14 C13 . 1.401(6) y
C13 H13 . 0.9500 ?
C13 C12 . 1.387(6) y
C12 H12 . 0.9500 ?
C110 H110 . 1.0000 ?
C110 C111 . 1.530(6) y
C110 C112 . 1.533(5) y
C111 H11A . 0.9800 ?
C111 H11B . 0.9800 ?
C111 H11C . 0.9800 ?
C112 H11D . 0.9800 ?
C112 H11E . 0.9800 ?
C112 H11F . 0.9800 ?
C113 H113 . 1.0000 ?
C113 C115 . 1.523(5) y
C113 C114 . 1.531(5) y
C115 H11G . 0.9800 ?
C115 H11H . 0.9800 ?
C115 H11I . 0.9800 ?
C114 H11J . 0.9800 ?
C114 H11K . 0.9800 ?
C114 H11L . 0.9800 ?
C17 H17A . 0.9800 ?
C17 H17B . 0.9800 ?
C17 H17C . 0.9800 ?

loop_
_geom_torsion_atom_site_label_1
_geom_torsion_atom_site_label_2
_geom_torsion_atom_site_label_3
_geom_torsion_atom_site_label_4
_geom_torsion
_geom_torsion_publ_flag
Ni21 P21 O21 C21 71.6(3) y
Ni21 P21 C213 C215 -51.7(3) y
Ni21 P21 C213 C214 -178.6(3) y
Ni21 P21 C210 C211 51.0(3) y
Ni21 P21 C210 C212 -74.9(3) y
P21 O21 C21 C22 148.6(3) y
P21 O21 C21 C26 -32.4(5) y
O22 C24 C25 C26 -179.8(3) y
O21 P21 C213 C215 83.3(3) y
O21 P21 C213 C214 -43.7(3) y
O21 P21 C210 C211 -73.1(3) y
O21 P21 C210 C212 161.0(3) y
O21 C21 C22 C23 179.9(3) y
O21 C21 C26 C25 -179.8(3) y
C21 C22 C23 C24 0.0(6) y
C22 C21 C26 C25 -0.9(6) y
C22 C23 C24 O22 179.8(4) y
C22 C23 C24 C25 -0.8(6) y
C23 C24 C25 C26 0.7(6) y
C24 C25 C26 C21 0.1(6) y
C26 C21 C22 C23 0.8(6) y
C213 P21 O21 C21 -62.9(3) y
C213 P21 C210 C211 -179.0(3) y
C213 P21 C210 C212 55.0(3) y
C210 P21 O21 C21 -170.5(3) y
C210 P21 C213 C215 -177.4(3) y
C210 P21 C213 C214 55.7(3) y
C27 O22 C24 C23 -13.3(6) y
C27 O22 C24 C25 167.3(4) y
Ni11 P11 O11 C11 -80.3(3) y
Ni11 P11 C110 C111 52.2(3) y
Ni11 P11 C110 C112 -179.4(2) y
Ni11 P11 C113 C115 76.8(3) y
Ni11 P11 C113 C114 -48.1(3) y
P11 O11 C11 C16 -130.9(3) y
P11 O11 C11 C12 50.0(5) y
O11 P11 C110 C111 -82.7(3) y
O11 P11 C110 C112 45.6(3) y
O11 P11 C113 C115 -159.7(3) y
O11 P11 C113 C114 75.4(3) y
O11 C11 C16 C15 179.8(3) y
O11 C11 C12 C13 -179.7(3) y
O12 C14 C13 C12 178.8(4) y
C11 C16 C15 C14 -0.1(5) y
C16 C11 C12 C13 1.3(6) y
C16 C15 C14 O12 -178.5(4) y
C16 C15 C14 C13 1.0(6) y
C15 C14 C13 C12 -0.7(6) y
C14 C13 C12 C11 -0.4(6) y
C12 C11 C16 C15 -1.1(5) y
C110 P11 O11 C11 54.8(3) y
C110 P11 C113 C115 -52.6(3) y
C110 P11 C113 C114 -177.5(3) y
C113 P11 O11 C11 163.2(3) y
C113 P11 C110 C111 176.0(3) y
C113 P11 C110 C112 -55.6(3) y
C17 O12 C14 C15 9.2(6) y
C17 O12 C14 C13 -170.4(4) y
